data_4340646
loop_
_publ_author_name
'Cao, Xue-Li'
'Kong, Fang'
'Hu, Chun-Li'
'Xu, Xiang'
'Mao, Jiang-Gao'

_publ_section_title
;
 Pb4V6O16(SeO3)3(H2O), Pb2VO2(SeO3)2Cl, and PbVO2(SeO3)F: New
 Lead(II)-Vanadium(V) Mixed-Metal Selenites Featuring Novel Anionic
 Skeletons.
;
_journal_issue 16
_journal_name_full 'Inorganic chemistry'
_journal_page_first 8816
_journal_page_last 8824
_journal_paper_doi 10.1021/ic501548m
_journal_volume 53
_journal_year 2014
_chemical_formula_sum 'Cl O8 Pb2 Se2 V'
_chemical_formula_weight 786.69
_chemical_name_systematic
; 
 ? 
;
_space_group_IT_number 4
_symmetry_cell_setting monoclinic
_symmetry_space_group_name_Hall 'P 2yb'
_symmetry_space_group_name_H-M 'P 1 21 1'
_atom_sites_solution_hydrogens NONE
_atom_sites_solution_primary direct
_atom_sites_solution_secondary difmap
_audit_creation_method SHELXL-97
_cell_angle_alpha 90.00
_cell_angle_beta 111.701(5)
_cell_angle_gamma 90.00
_cell_formula_units_Z 2
_cell_length_a 8.333(3)
_cell_length_b 5.3171(16)
_cell_length_c 10.710(4)
_cell_measurement_reflns_used 1452
_cell_measurement_temperature 293(2)
_cell_measurement_theta_max 27.5010
_cell_measurement_theta_min 2.0466
_cell_volume 440.9(3)
_computing_cell_refinement 'CrystalClear (Rigaku Inc., 2008)'
_computing_data_collection 'CrystalClear (Rigaku Inc., 2008)'
_computing_data_reduction 'CrystalClear (Rigaku Inc., 2008)'
_computing_structure_refinement 'SHELXL-97 (Sheldrick, 1997)'
_computing_structure_solution 'SHELXS-97 (Sheldrick, 1990)'
_diffrn_ambient_temperature 293(2)
_diffrn_measured_fraction_theta_full 0.996
_diffrn_measured_fraction_theta_max 0.996
_diffrn_measurement_device_type 'Saturn724+ (2x2 bin mode)'
_diffrn_measurement_method CCD_Profile_fitting
_diffrn_radiation_monochromator graphite
_diffrn_radiation_source 'fine-focus sealed tube'
_diffrn_radiation_type MoK\a
_diffrn_radiation_wavelength 0.71073
_diffrn_reflns_av_R_equivalents 0.0307
_diffrn_reflns_av_sigmaI/netI 0.0513
_diffrn_reflns_limit_h_max 10
_diffrn_reflns_limit_h_min -10
_diffrn_reflns_limit_k_max 6
_diffrn_reflns_limit_k_min -6
_diffrn_reflns_limit_l_max 13
_diffrn_reflns_limit_l_min -13
_diffrn_reflns_number 3507
_diffrn_reflns_theta_full 27.48
_diffrn_reflns_theta_max 27.48
_diffrn_reflns_theta_min 2.63
_exptl_absorpt_coefficient_mu 47.700
_exptl_absorpt_correction_T_max 1.0000
_exptl_absorpt_correction_T_min 0.6661
_exptl_absorpt_correction_type multi-scan
_exptl_crystal_colour garnet
_exptl_crystal_density_diffrn 5.926
_exptl_crystal_density_method 'not measured'
_exptl_crystal_description BLOCK
_exptl_crystal_F_000 672
_exptl_crystal_size_max 0.23
_exptl_crystal_size_mid 0.21
_exptl_crystal_size_min 0.08
_refine_diff_density_max 1.685
_refine_diff_density_min -1.545
_refine_diff_density_rms 0.256
_refine_ls_abs_structure_details 'Flack H D (1983), Acta Cryst. A39, 876-881'
_refine_ls_abs_structure_Flack 0.347(12)
_refine_ls_extinction_coef 0.00291(13)
_refine_ls_extinction_expression Fc^*^=kFc[1+0.001xFc^2^\l^3^/sin(2\q)]^-1/4^
_refine_ls_extinction_method SHELXL
_refine_ls_goodness_of_fit_ref 0.920
_refine_ls_hydrogen_treatment NONE
_refine_ls_matrix_type full
_refine_ls_number_parameters 129
_refine_ls_number_reflns 1784
_refine_ls_number_restraints 7
_refine_ls_restrained_S_all 0.919
_refine_ls_R_factor_all 0.0248
_refine_ls_R_factor_gt 0.0233
_refine_ls_shift/su_max 0.000
_refine_ls_shift/su_mean 0.000
_refine_ls_structure_factor_coef Fsqd
_refine_ls_weighting_details 'calc w=1/[\s^2^(Fo^2^)+(0.0114P)^2^+0.0000P] where P=(Fo^2^+2Fc^2^)/3'
_refine_ls_weighting_scheme calc
_refine_ls_wR_factor_gt 0.0431
_refine_ls_wR_factor_ref 0.0434
_reflns_number_gt 1686
_reflns_number_total 1784
_reflns_threshold_expression >2sigma(I)
_cod_data_source_file ic501548m_si_002.cif
_cod_data_source_block Pb2VO2(SeO3)2Cl
_cod_depositor_comments
;
The following automatic conversions were performed:

'_exptl_absorpt_correction_type' value 'Multi-scan' changed to
'multi-scan' according to
/usr/data/users/saulius/crontab/automatic-downloads/rss-feeds/ACS/lib/dictionaries/cif_core.dic
dictionary named 'cif_core.dic' version 2.4.2 from 2011-04-26.

Automatic conversion script
Id: cif_fix_values 2281 2013-09-26 08:29:07Z andrius 

 Adding full bibliography for 4340645--4340647.cif.
;
_cod_original_cell_volume 440.9(2)
_cod_original_sg_symbol_H-M P21
_cod_database_code 4340646

loop_
_symmetry_equiv_pos_as_xyz
'x, y, z'
'-x, y+1/2, -z'

loop_
_atom_site_label
_atom_site_type_symbol
_atom_site_fract_x
_atom_site_fract_y
_atom_site_fract_z
_atom_site_U_iso_or_equiv
_atom_site_adp_type
_atom_site_occupancy
_atom_site_symmetry_multiplicity
_atom_site_calc_flag
_atom_site_refinement_flags
Pb1 Pb 0.17666(5) 0.06045(9) 0.18293(4) 0.01791(12) Uani 1 1 d .
Pb2 Pb 0.29266(5) 0.51844(8) 0.50246(4) 0.01603(11) Uani 1 1 d .
V1 V 0.34668(17) 0.5378(4) -0.05678(13) 0.0086(3) Uani 1 1 d .
Se1 Se 0.12498(10) 1.0272(3) -0.19201(8) 0.00909(19) Uani 1 1 d .
Se2 Se 0.49195(11) 0.5137(2) 0.27478(8) 0.0100(2) Uani 1 1 d .
Cl1 Cl 0.1195(3) 0.0046(6) 0.4466(3) 0.0227(6) Uani 1 1 d .
O1 O 0.1740(11) 0.8023(14) -0.0651(9) 0.0133(19) Uani 1 1 d .
O2 O 0.1312(11) 1.2929(14) -0.1019(9) 0.016(2) Uani 1 1 d .
O3 O -0.0885(8) 0.9790(14) -0.2591(7) 0.0170(18) Uani 1 1 d .
O4 O 0.4433(11) 0.2934(16) 0.3738(9) 0.015(2) Uani 1 1 d U
O5 O 0.4240(11) 0.7735(15) 0.3324(9) 0.020(2) Uani 1 1 d .
O6 O 0.3269(9) 0.4439(13) 0.1282(7) 0.0133(18) Uani 1 1 d .
O7 O 0.5216(10) 0.7166(12) 0.0308(7) 0.0153(17) Uani 1 1 d .
O8 O 0.3293(8) 0.5727(17) -0.2122(6) 0.0160(16) Uani 1 1 d .

loop_
_atom_site_aniso_label
_atom_site_aniso_U_11
_atom_site_aniso_U_22
_atom_site_aniso_U_33
_atom_site_aniso_U_23
_atom_site_aniso_U_13
_atom_site_aniso_U_12
Pb1 0.01608(19) 0.0185(3) 0.0154(2) -0.0026(2) 0.00145(14) -0.0013(2)
Pb2 0.01926(19) 0.0147(3) 0.00972(17) -0.0017(2) 0.00021(14) 0.0011(2)
V1 0.0102(7) 0.0079(9) 0.0044(7) 0.0001(9) -0.0012(5) 0.0002(8)
Se1 0.0098(4) 0.0086(5) 0.0059(4) -0.0012(5) -0.0005(3) -0.0001(5)
Se2 0.0109(4) 0.0107(6) 0.0051(4) -0.0007(5) -0.0010(3) -0.0011(5)
Cl1 0.0281(13) 0.0165(17) 0.0218(13) 0.0020(15) 0.0072(10) 0.0007(14)
O1 0.019(5) 0.006(4) 0.013(5) 0.003(3) 0.004(4) 0.007(3)
O2 0.012(4) 0.015(5) 0.016(5) -0.004(4) 0.001(4) 0.005(3)
O3 0.017(3) 0.019(5) 0.008(3) -0.002(3) -0.003(3) 0.002(3)
O4 0.017(3) 0.013(3) 0.014(3) 0.003(2) 0.004(2) 0.000(2)
O5 0.029(5) 0.008(5) 0.022(6) -0.005(4) 0.008(5) 0.003(3)
O6 0.016(4) 0.015(5) 0.008(4) 0.000(3) 0.004(3) -0.003(3)
O7 0.013(4) 0.012(5) 0.016(5) 0.001(3) -0.001(3) -0.001(3)
O8 0.022(3) 0.017(4) 0.006(3) 0.005(4) 0.003(3) 0.011(4)

loop_
_atom_type_symbol
_atom_type_description
_atom_type_scat_dispersion_real
_atom_type_scat_dispersion_imag
_atom_type_scat_source
O O 0.0106 0.0060 'International Tables Vol C Tables 4.2.6.8 and 6.1.1.4'
Cl Cl 0.1484 0.1585 'International Tables Vol C Tables 4.2.6.8 and 6.1.1.4'
Se Se -0.0929 2.2259 'International Tables Vol C Tables 4.2.6.8 and 6.1.1.4'
V V 0.3005 0.5294 'International Tables Vol C Tables 4.2.6.8 and 6.1.1.4'
Pb Pb -3.3944 10.1111 'International Tables Vol C Tables 4.2.6.8 and 6.1.1.4'

loop_
_geom_angle_atom_site_label_1
_geom_angle_atom_site_label_2
_geom_angle_atom_site_label_3
_geom_angle
_geom_angle_site_symmetry_1
_geom_angle_site_symmetry_3
O3 Pb1 O6 66.8(2) 2_545 .
O3 Pb1 O5 124.7(2) 2_545 1_545
O6 Pb1 O5 105.4(3) . 1_545
O3 Pb1 O4 67.3(2) 2_545 .
O6 Pb1 O4 58.3(2) . .
O5 Pb1 O4 63.8(2) 1_545 .
O3 Pb1 O2 101.7(2) 2_545 2_535
O6 Pb1 O2 143.7(2) . 2_535
O5 Pb1 O2 108.9(3) 1_545 2_535
O4 Pb1 O2 151.4(3) . 2_535
O3 Pb1 O1 140.6(2) 2_545 1_545
O6 Pb1 O1 90.3(2) . 1_545
O5 Pb1 O1 91.2(2) 1_545 1_545
O4 Pb1 O1 128.2(3) . 1_545
O2 Pb1 O1 77.5(2) 2_535 1_545
O3 Pb1 O1 54.3(2) 2_545 2_545
O6 Pb1 O1 92.6(2) . 2_545
O5 Pb1 O1 159.9(3) 1_545 2_545
O4 Pb1 O1 121.4(2) . 2_545
O2 Pb1 O1 56.38(19) 2_535 2_545
O1 Pb1 O1 97.87(17) 1_545 2_545
O3 Pb1 Cl1 68.23(16) 2_545 .
O6 Pb1 Cl1 123.00(17) . .
O5 Pb1 Cl1 74.4(2) 1_545 .
O4 Pb1 Cl1 73.1(2) . .
O2 Pb1 Cl1 78.29(19) 2_535 .
O1 Pb1 Cl1 145.92(16) 1_545 .
O1 Pb1 Cl1 88.28(17) 2_545 .
O4 Pb2 O3 71.1(2) . 2_545
O4 Pb2 O4 92.8(2) . 2_656
O3 Pb2 O4 134.3(3) 2_545 2_656
O4 Pb2 O5 68.5(3) . 2_646
O3 Pb2 O5 136.3(2) 2_545 2_646
O4 Pb2 O5 64.0(2) 2_656 2_646
O4 Pb2 O5 58.2(2) . .
O3 Pb2 O5 69.3(2) 2_545 .
O4 Pb2 O5 66.0(3) 2_656 .
O5 Pb2 O5 101.65(18) 2_646 .
O4 Pb2 Cl1 128.8(2) . 1_565
O3 Pb2 Cl1 76.69(17) 2_545 1_565
O4 Pb2 Cl1 82.3(2) 2_656 1_565
O5 Pb2 Cl1 143.92(19) 2_646 1_565
O5 Pb2 Cl1 73.71(18) . 1_565
O4 Pb2 O8 137.4(2) . 1_556
O3 Pb2 O8 146.99(19) 2_545 1_556
O4 Pb2 O8 70.8(2) 2_656 1_556
O5 Pb2 O8 69.0(2) 2_646 1_556
O5 Pb2 O8 134.9(2) . 1_556
Cl1 Pb2 O8 88.83(17) 1_565 1_556
O4 Pb2 Cl1 76.1(2) . .
O3 Pb2 Cl1 68.61(17) 2_545 .
O4 Pb2 Cl1 150.1(2) 2_656 .
O5 Pb2 Cl1 86.10(18) 2_646 .
O5 Pb2 Cl1 125.34(18) . .
Cl1 Pb2 Cl1 126.41(9) 1_565 .
O8 Pb2 Cl1 98.64(18) 1_556 .
O8 V1 O7 103.5(4) . .
O8 V1 O1 94.8(4) . .
O7 V1 O1 95.0(3) . .
O8 V1 O7 94.4(4) . 2_645
O7 V1 O7 94.96(14) . 2_645
O1 V1 O7 164.4(3) . 2_645
O8 V1 O6 168.6(3) . .
O7 V1 O6 87.9(3) . .
O1 V1 O6 84.4(3) . .
O7 V1 O6 84.0(3) 2_645 .
O8 V1 O2 95.1(4) . 1_545
O7 V1 O2 161.3(4) . 1_545
O1 V1 O2 83.5(3) . 1_545
O7 V1 O2 83.2(3) 2_645 1_545
O6 V1 O2 73.5(3) . 1_545
O3 Se1 O2 100.1(4) . .
O3 Se1 O1 97.8(4) . .
O2 Se1 O1 100.3(3) . .
O5 Se2 O6 104.4(4) . .
O5 Se2 O4 98.3(3) . .
O6 Se2 O4 97.2(4) . .
Pb2 Cl1 Pb2 126.41(9) 1_545 .
Pb2 Cl1 Pb1 92.38(8) 1_545 .
Pb2 Cl1 Pb1 82.50(7) . .
Se1 O1 V1 118.5(5) . .
Se1 O2 V1 118.9(5) . 1_565
Se1 O3 Pb2 129.1(3) . 2
Se1 O3 Pb1 112.3(3) . 2
Pb2 O3 Pb1 103.6(2) 2 2
Se2 O4 Pb2 107.2(4) . .
Se2 O4 Pb2 110.7(4) . 2_646
Pb2 O4 Pb2 120.0(4) . 2_646
Se2 O4 Pb1 99.2(4) . .
Pb2 O4 Pb1 101.4(3) . .
Pb2 O4 Pb1 116.0(3) 2_646 .
Se2 O5 Pb1 123.5(4) . 1_565
Se2 O5 Pb2 107.6(4) . 2_656
Pb1 O5 Pb2 115.1(3) 1_565 2_656
Se2 O5 Pb2 96.1(4) . .
Pb1 O5 Pb2 105.9(3) 1_565 .
Pb2 O5 Pb2 105.4(3) 2_656 .
Se2 O6 V1 119.9(4) . .
Se2 O6 Pb1 105.0(3) . .
V1 O6 Pb1 128.0(3) . .
V1 O7 V1 150.5(4) . 2_655

loop_
_geom_bond_atom_site_label_1
_geom_bond_atom_site_label_2
_geom_bond_distance
_geom_bond_site_symmetry_2
Pb1 O3 2.569(7) 2_545
Pb1 O6 2.571(7) .
Pb1 O5 2.588(9) 1_545
Pb1 O4 2.700(9) .
Pb1 O2 2.777(8) 2_535
Pb1 O1 2.983(8) 1_545
Pb1 O1 3.010(8) 2_545
Pb1 Cl1 3.047(3) .
Pb2 O4 2.487(9) .
Pb2 O3 2.540(7) 2_545
Pb2 O4 2.565(8) 2_656
Pb2 O5 2.703(9) 2_646
Pb2 O5 2.798(9) .
Pb2 Cl1 2.912(3) 1_565
Pb2 O8 2.971(6) 1_556
Pb2 Cl1 3.044(3) .
V1 O8 1.627(6) .
V1 O7 1.702(7) .
V1 O1 1.990(8) .
V1 O7 1.993(7) 2_645
V1 O6 2.108(7) .
V1 O2 2.124(8) 1_545
Se1 O3 1.674(7) .
Se1 O2 1.701(8) .
Se1 O1 1.742(8) .
Se2 O5 1.694(8) .
Se2 O6 1.702(7) .
Se2 O4 1.726(9) .
Cl1 Pb2 2.912(3) 1_545
O2 V1 2.124(8) 1_565
O3 Pb2 2.540(7) 2
O3 Pb1 2.569(7) 2
O4 Pb2 2.565(8) 2_646
O5 Pb1 2.588(9) 1_565
O5 Pb2 2.703(9) 2_656
O7 V1 1.993(7) 2_655
